data_4322045
loop_
_publ_author_name
'F. Albert Cotton'
'Carlos A. Murillo'
'Isabel Pascual'

_publ_section_title
;
 First Cr(II) Complex with a Tetrahedral M4(\m4-O) Core:
 [M4(\m4-O)(\m-Cl)6(THF)4]
;
_journal_name_full 'Inorganic Chemistry'
_journal_page_first 2746
_journal_page_last 2749
_journal_paper_doi 10.1021/ic9814468
_journal_volume 38
_journal_year 1999
_chemical_formula_sum 'C16 H18 Cl6 Cr4 O5'
_chemical_formula_weight 711.0
_chemical_name_systematic
; 
 ? 
;
_space_group_IT_number 33
_symmetry_cell_setting orthorhombic
_symmetry_space_group_name_Hall 'P 2c -2n'
_symmetry_space_group_name_H-M 'P n a 21'
_atom_sites_solution_hydrogens geom
_atom_sites_solution_primary direct
_atom_sites_solution_secondary difmap
_audit_creation_method SHELXL
_cell_angle_alpha 90.00
_cell_angle_beta 90.00
_cell_angle_gamma 90.00
_cell_formula_units_Z 8
_cell_length_a 15.239(3)
_cell_length_b 15.852(3)
_cell_length_c 11.790(2)
_cell_measurement_reflns_used 201
_cell_measurement_temperature 213(2)
_cell_measurement_theta_max 21.4
_cell_measurement_theta_min 7.3
_cell_volume 2848.1(9)
_computing_cell_refinement MADNES
_computing_data_collection MADNES
_computing_data_reduction PROCOR
_computing_molecular_graphics XPW
_computing_publication_material CIFTAB
_computing_structure_refinement 'SHELXL-93 (Sheldrick, 1993)'
_computing_structure_solution 'SHELXS-86 (Sheldrick, 1990)'
_diffrn_ambient_temperature 213(2)
_diffrn_measurement_device 'Nonius FAST'
_diffrn_measurement_method 'Ellipsoid Mask-fitting'
_diffrn_radiation_monochromator graphite
_diffrn_radiation_source 'fine-focus sealed tube'
_diffrn_radiation_type MoK\a
_diffrn_radiation_wavelength 0.71073
_diffrn_reflns_av_R_equivalents 0.0674
_diffrn_reflns_av_sigmaI/netI 0.0385
_diffrn_reflns_limit_h_max 16
_diffrn_reflns_limit_h_min -16
_diffrn_reflns_limit_k_max 16
_diffrn_reflns_limit_k_min -17
_diffrn_reflns_limit_l_max 10
_diffrn_reflns_limit_l_min -12
_diffrn_reflns_number 12084
_diffrn_reflns_theta_max 22.56
_diffrn_reflns_theta_min 2.15
_diffrn_standards_number 'None (area detector)'
_exptl_absorpt_coefficient_mu 2.071
_exptl_absorpt_correction_type 'None (N/A)'
_exptl_crystal_colour 'light green'
_exptl_crystal_density_diffrn 1.658
_exptl_crystal_description 'irregular block'
_exptl_crystal_F_000 1408
_exptl_crystal_size_max 0.60
_exptl_crystal_size_mid 0.40
_exptl_crystal_size_min 0.10
_refine_diff_density_max 0.458
_refine_diff_density_min -0.557
_refine_diff_density_rms 0.108
_refine_ls_abs_structure_details 'Flack H D (1983), Acta Cryst. A39, 876-881'
_refine_ls_abs_structure_Flack -0.01(3)
_refine_ls_extinction_method none
_refine_ls_goodness_of_fit_all 0.989
_refine_ls_goodness_of_fit_obs 0.981
_refine_ls_hydrogen_treatment riding
_refine_ls_matrix_type full
_refine_ls_number_parameters 308
_refine_ls_number_reflns 3251
_refine_ls_number_restraints 1
_refine_ls_restrained_S_all 0.996
_refine_ls_restrained_S_obs 0.981
_refine_ls_R_factor_all 0.0403
_refine_ls_R_factor_obs 0.0393
_refine_ls_shift/esd_max 0.278
_refine_ls_shift/esd_mean 0.017
_refine_ls_structure_factor_coef Fsqd
_refine_ls_weighting_details 'w=1/[\s^2^(Fo^2^)+(0.0747P)^2^+4.8465P] where P=(Fo^2^+2Fc^2^)/3'
_refine_ls_weighting_scheme calc
_refine_ls_wR_factor_all 0.1059
_refine_ls_wR_factor_obs 0.1030
_reflns_number_observed 3183
_reflns_number_total 3254
_reflns_observed_criterion >2sigma(I)
_cod_data_source_file ic9814468.cif
_cod_data_source_block IC9814468
_cod_depositor_comments
;
The following automatic conversions were performed:

'_refine_ls_weighting_scheme' value 'calc
w=1/[\s^2^(Fo^2^)+(0.0747P)^2^+4.8465P] where P=(Fo^2^+2Fc^2^)/3' was
changed to 'calc'. New tag '_refine_ls_weighting_details' was
created. The value of the new tag was set to
'w=1/[\s^2^(Fo^2^)+(0.0747P)^2^+4.8465P] where P=(Fo^2^+2Fc^2^)/3'.

Automatic conversion script
Id: cif_fix_values 3143 2015-03-26 13:38:13Z robertas 
;
_cod_original_cell_volume 2848.1(10)
_cod_database_code 4322045

loop_
_symmetry_equiv_pos_as_xyz
'x, y, z'
'-x, -y, z+1/2'
'x+1/2, -y+1/2, z'
'-x+1/2, y+1/2, z+1/2'

loop_
_atom_site_aniso_label
_atom_site_aniso_U_11
_atom_site_aniso_U_22
_atom_site_aniso_U_33
_atom_site_aniso_U_23
_atom_site_aniso_U_13
_atom_site_aniso_U_12
Cr1 0.0333(5) 0.0323(5) 0.0210(6) -0.0002(4) -0.0037(5) 0.0031(4)
Cr2 0.0298(5) 0.0304(5) 0.0274(6) -0.0049(4) 0.0023(5) 0.0026(3)
Cr3 0.0346(5) 0.0307(5) 0.0254(6) 0.0038(4) -0.0034(5) -0.0023(4)
Cr4 0.0239(5) 0.0331(5) 0.0375(7) -0.0027(5) 0.0008(5) -0.0012(4)
Cl2 0.0390(9) 0.0409(9) 0.095(2) -0.0256(10) 0.0149(10) -0.0114(7)
Cl3 0.0366(8) 0.0723(12) 0.0287(10) -0.0027(8) 0.0058(8) -0.0031(8)
Cl5 0.0331(8) 0.0535(9) 0.0416(11) 0.0122(8) -0.0046(8) 0.0076(7)
Cl6 0.0599(10) 0.0342(9) 0.0320(10) 0.0018(7) -0.0118(8) -0.0152(7)
Cl7 0.0663(11) 0.0467(10) 0.0290(10) 0.0023(7) 0.0162(9) 0.0036(8)
Cl8 0.0465(8) 0.0425(8) 0.0320(9) -0.0010(7) -0.0038(8) 0.0165(7)
O4 0.020(2) 0.032(2) 0.021(2) -0.001(2) -0.001(2) -0.0020(15)
O10 0.027(2) 0.037(2) 0.072(4) -0.004(2) 0.008(3) 0.000(2)
C11A 0.022(7) 0.019(8) 0.050(10) 0.004(6) -0.002(7) -0.003(6)
C11B 0.045(11) 0.060(12) 0.190(34) -0.068(18) 0.029(17) -0.046(9)
C12 0.026(3) 0.051(4) 0.071(6) -0.002(4) 0.003(4) -0.006(3)
C13 0.037(4) 0.056(4) 0.059(6) 0.010(4) 0.005(4) 0.002(3)
C14A 0.027(8) 0.054(10) 0.064(14) -0.004(11) 0.010(11) 0.007(6)
C14B 0.034(9) 0.046(10) 0.101(20) -0.025(12) 0.008(13) 0.006(6)
O20 0.055(3) 0.052(3) 0.028(3) -0.003(2) -0.015(3) 0.010(2)
C21 0.076(6) 0.059(5) 0.057(5) 0.004(4) -0.033(5) 0.018(4)
C22A 0.070(23) 0.050(15) 0.008(9) 0.009(7) 0.003(11) 0.016(12)
C22B 0.081(24) 0.127(26) 0.028(14) 0.014(17) 0.002(15) -0.006(28)
C23 0.057(4) 0.070(5) 0.027(4) -0.002(4) -0.015(4) 0.003(4)
C24 0.065(5) 0.054(4) 0.026(4) -0.008(3) -0.002(4) 0.011(4)
O30 0.056(3) 0.039(3) 0.041(3) 0.009(2) -0.002(2) -0.008(2)
C31 0.072(6) 0.072(6) 0.080(8) 0.029(5) 0.017(5) -0.020(5)
C32 0.117(10) 0.092(8) 0.158(14) 0.033(9) -0.036(10) -0.065(8)
C33 0.201(15) 0.054(6) 0.064(7) 0.015(5) 0.000(9) -0.006(7)
C34 0.110(8) 0.042(5) 0.085(7) 0.009(5) 0.009(7) 0.011(5)
O40 0.044(3) 0.056(3) 0.034(3) -0.008(2) 0.003(2) 0.013(2)
C41 0.035(4) 0.111(7) 0.081(7) -0.045(6) -0.004(5) 0.025(4)
C42 0.055(5) 0.084(6) 0.064(6) -0.021(5) 0.021(5) 0.000(4)
C43 0.111(8) 0.069(6) 0.039(5) -0.017(4) 0.014(6) -0.012(5)
C44 0.058(4) 0.062(5) 0.056(6) -0.035(4) -0.005(4) -0.004(4)

loop_
_atom_site_label
_atom_site_type_symbol
_atom_site_fract_x
_atom_site_fract_y
_atom_site_fract_z
_atom_site_U_iso_or_equiv
_atom_site_thermal_displace_type
_atom_site_occupancy
_atom_site_calc_flag
_atom_site_refinement_flags
_atom_site_disorder_group
Cr1 Cr -0.30918(6) 1.01653(6) 1.04686(9) 0.0289(3) Uani 1 d . .
Cr2 Cr -0.30724(6) 1.12620(6) 1.27586(8) 0.0292(3) Uani 1 d . .
Cr3 Cr -0.27576(6) 0.92710(5) 1.28604(9) 0.0302(3) Uani 1 d . .
Cr4 Cr -0.12904(6) 1.04729(6) 1.17868(10) 0.0315(3) Uani 1 d . .
Cl2 Cl -0.15859(11) 1.18969(11) 1.2524(2) 0.0583(6) Uani 1 d . .
Cl3 Cl -0.15589(11) 1.00407(12) 0.9787(2) 0.0459(4) Uani 1 d . .
Cl5 Cl -0.11481(10) 0.92088(10) 1.3020(2) 0.0427(4) Uani 1 d . .
Cl6 Cl -0.35752(12) 0.87539(9) 1.12007(15) 0.0421(4) Uani 1 d . .
Cl7 Cl -0.34859(13) 1.02425(11) 1.4217(2) 0.0474(5) Uani 1 d . .
Cl8 Cl -0.39238(11) 1.14359(10) 1.09460(15) 0.0404(4) Uani 1 d . .
O4 O -0.2560(2) 1.0302(2) 1.1971(3) 0.0243(9) Uani 1 d . .
O10 O 0.0028(3) 1.0625(3) 1.1566(5) 0.0456(13) Uani 1 d . .
C11A C 0.0423(10) 1.1267(9) 1.0989(15) 0.030(4) Uani 0.50 d P .
C11B C 0.0535(15) 1.1416(14) 1.1617(36) 0.099(12) Uani 0.50 d P .
C12 C 0.1427(4) 1.1178(5) 1.1194(8) 0.049(2) Uani 1 d . .
C13 C 0.1490(5) 1.0212(5) 1.1225(8) 0.051(2) Uani 1 d . .
C14A C 0.0642(12) 0.9887(11) 1.1732(21) 0.048(5) Uani 0.50 d P .
C14B C 0.0571(13) 0.9938(12) 1.0985(26) 0.060(6) Uani 0.50 d P .
O20 O -0.3619(3) 0.9988(3) 0.8894(4) 0.0453(12) Uani 1 d . .
C21 C -0.4177(6) 1.0564(5) 0.8262(8) 0.064(2) Uani 1 d . .
C22A C -0.4056(39) 1.0351(24) 0.7029(21) 0.043(13) Uani 0.53(12) d P .
C22B C -0.4426(47) 1.0085(51) 0.7229(38) 0.079(11) Uani 0.47(12) d P .
C23 C -0.3892(5) 0.9365(5) 0.7101(7) 0.051(2) Uani 1 d . .
C24 C -0.3442(5) 0.9243(5) 0.8236(6) 0.048(2) Uani 1 d . .
H24A H -0.3673(5) 0.8742(5) 0.8620(6) 0.058 Uiso 1 calc R .
H24B H -0.2808(5) 0.9171(5) 0.8130(6) 0.058 Uiso 1 calc R .
O30 O -0.2968(3) 0.8203(3) 1.3810(5) 0.0454(12) Uani 1 d . .
C31 C -0.3833(6) 0.7957(6) 1.4195(9) 0.075(3) Uani 1 d . .
H31A H -0.4259(6) 0.8411(6) 1.4071(9) 0.090 Uiso 1 calc R .
H31B H -0.3826(6) 0.7811(6) 1.5003(9) 0.090 Uiso 1 calc R .
C32 C -0.4052(9) 0.7199(8) 1.3482(16) 0.122(5) Uani 1 d . .
H32A H -0.4306(9) 0.6752(8) 1.3953(16) 0.147 Uiso 1 calc R .
H32B H -0.4476(9) 0.7351(8) 1.2891(16) 0.147 Uiso 1 calc R .
C33 C -0.3235(11) 0.6914(6) 1.2974(11) 0.106(5) Uani 1 d . .
H33A H -0.3249(11) 0.6990(6) 1.2149(11) 0.127 Uiso 1 calc R .
H33B H -0.3134(11) 0.6316(6) 1.3141(11) 0.127 Uiso 1 calc R .
C34 C -0.2553(7) 0.7436(5) 1.3482(10) 0.079(3) Uani 1 d . .
H34A H -0.2299(7) 0.7153(5) 1.4144(10) 0.095 Uiso 1 calc R .
H34B H -0.2085(7) 0.7547(5) 1.2933(10) 0.095 Uiso 1 calc R .
O40 O -0.3625(3) 1.2227(3) 1.3658(4) 0.0446(12) Uani 1 d . .
C41 C -0.4588(5) 1.2220(7) 1.3841(9) 0.076(3) Uani 1 d . .
H41A H -0.4898(5) 1.2421(7) 1.3164(9) 0.091 Uiso 1 calc R .
H41B H -0.4794(5) 1.1650(7) 1.4023(9) 0.091 Uiso 1 calc R .
C42 C -0.4729(5) 1.2798(6) 1.4805(8) 0.068(3) Uani 1 d . .
H42A H -0.5257(5) 1.2643(6) 1.5232(8) 0.081 Uiso 1 calc R .
H42B H -0.4784(5) 1.3383(6) 1.4547(8) 0.081 Uiso 1 calc R .
C43 C -0.3928(7) 1.2682(6) 1.5505(8) 0.073(3) Uani 1 d . .
H43A H -0.3983(7) 1.2186(6) 1.5995(8) 0.088 Uiso 1 calc R .
H43B H -0.3818(7) 1.3180(6) 1.5977(8) 0.088 Uiso 1 calc R .
C44 C -0.3208(5) 1.2563(5) 1.4653(8) 0.059(2) Uani 1 d . .
H44A H -0.2922(5) 1.3102(5) 1.4482(8) 0.071 Uiso 1 calc R .
H44B H -0.2765(5) 1.2169(5) 1.4941(8) 0.071 Uiso 1 calc R .

loop_
_atom_type_symbol
_atom_type_description
_atom_type_scat_dispersion_real
_atom_type_scat_dispersion_imag
_atom_type_scat_source
C C 0.0033 0.0016 'International Tables Vol C Tables 4.2.6.8 and 6.1.1.4'
H H 0.0000 0.0000 'International Tables Vol C Tables 4.2.6.8 and 6.1.1.4'
O O 0.0106 0.0060 'International Tables Vol C Tables 4.2.6.8 and 6.1.1.4'
Cl Cl 0.1484 0.1585 'International Tables Vol C Tables 4.2.6.8 and 6.1.1.4'
Cr Cr 0.3209 0.6236 'International Tables Vol C Tables 4.2.6.8 and 6.1.1.4'

loop_
_geom_angle_atom_site_label_1
_geom_angle_atom_site_label_2
_geom_angle_atom_site_label_3
_geom_angle
_geom_angle_site_symmetry_1
_geom_angle_site_symmetry_3
_geom_angle_publ_flag
O4 Cr1 O20 178.1(2) . . ?
O4 Cr1 Cl8 85.14(12) . . ?
O20 Cr1 Cl8 96.81(14) . . ?
O4 Cr1 Cl3 84.94(12) . . ?
O20 Cr1 Cl3 93.7(2) . . ?
Cl8 Cr1 Cl3 128.97(7) . . ?
O4 Cr1 Cl6 84.81(12) . . ?
O20 Cr1 Cl6 94.27(15) . . ?
Cl8 Cr1 Cl6 120.21(7) . . ?
Cl3 Cr1 Cl6 108.50(7) . . ?
O4 Cr2 O40 176.9(2) . . ?
O4 Cr2 Cl7 85.55(12) . . ?
O40 Cr2 Cl7 91.4(2) . . ?
O4 Cr2 Cl2 84.14(12) . . ?
O40 Cr2 Cl2 97.46(15) . . ?
Cl7 Cr2 Cl2 125.41(9) . . ?
O4 Cr2 Cl8 83.52(12) . . ?
O40 Cr2 Cl8 98.40(15) . . ?
Cl7 Cr2 Cl8 122.52(7) . . ?
Cl2 Cr2 Cl8 109.26(8) . . ?
O4 Cr3 O30 179.2(2) . . ?
O4 Cr3 Cl6 86.01(13) . . ?
O30 Cr3 Cl6 94.6(2) . . ?
O4 Cr3 Cl5 85.49(12) . . ?
O30 Cr3 Cl5 94.61(14) . . ?
Cl6 Cr3 Cl5 123.51(7) . . ?
O4 Cr3 Cl7 84.06(12) . . ?
O30 Cr3 Cl7 95.2(2) . . ?
Cl6 Cr3 Cl7 119.53(8) . . ?
Cl5 Cr3 Cl7 114.89(8) . . ?
O4 Cr4 O10 178.5(2) . . ?
O4 Cr4 Cl2 84.67(12) . . ?
O10 Cr4 Cl2 96.72(14) . . ?
O4 Cr4 Cl5 84.86(12) . . ?
O10 Cr4 Cl5 94.83(15) . . ?
Cl2 Cr4 Cl5 123.30(9) . . ?
O4 Cr4 Cl3 84.53(13) . . ?
O10 Cr4 Cl3 94.2(2) . . ?
Cl2 Cr4 Cl3 123.84(9) . . ?
Cl5 Cr4 Cl3 110.29(7) . . ?
Cr4 Cl2 Cr2 80.52(6) . . ?
Cr1 Cl3 Cr4 79.97(6) . . ?
Cr3 Cl5 Cr4 80.56(5) . . ?
Cr3 Cl6 Cr1 80.08(5) . . ?
Cr2 Cl7 Cr3 80.88(6) . . ?
Cr1 Cl8 Cr2 80.67(6) . . ?
Cr2 O4 Cr1 110.6(2) . . ?
Cr2 O4 Cr4 109.9(2) . . ?
Cr1 O4 Cr4 108.8(2) . . ?
Cr2 O4 Cr3 109.5(2) . . ?
Cr1 O4 Cr3 109.1(2) . . ?
Cr4 O4 Cr3 108.9(2) . . ?
C11A O10 C11B 32.3(15) . . ?
C11A O10 C14A 111.7(10) . . ?
C11B O10 C14A 109.2(13) . . ?
C11A O10 C14B 93.9(12) . . ?
C11B O10 C14B 109.9(12) . . ?
C14A O10 C14B 34.1(9) . . ?
C11A O10 Cr4 125.9(7) . . ?
C11B O10 Cr4 127.7(10) . . ?
C14A O10 Cr4 120.1(7) . . ?
C14B O10 Cr4 120.4(8) . . ?
C11B C11A O10 81.5(27) . . ?
C11B C11A C12 70.8(23) . . ?
O10 C11A C12 106.8(9) . . ?
C11A C11B O10 66.2(17) . . ?
C11A C11B C12 79.0(27) . . ?
O10 C11B C12 104.4(13) . . ?
C11B C12 C13 107.5(11) . . ?
C11B C12 C11A 30.2(13) . . ?
C13 C12 C11A 98.9(7) . . ?
C14B C13 C14A 34.5(10) . . ?
C14B C13 C12 103.1(9) . . ?
C14A C13 C12 107.2(9) . . ?
C14B C14A O10 74.1(20) . . ?
C14B C14A C13 71.5(21) . . ?
O10 C14A C13 102.3(12) . . ?
C14A C14B C13 74.1(22) . . ?
C14A C14B O10 71.8(20) . . ?
C13 C14B O10 102.4(12) . . ?
C24 O20 C21 110.4(6) . . ?
C24 O20 Cr1 122.0(4) . . ?
C21 O20 Cr1 127.6(5) . . ?
O20 C21 C22A 106.4(9) . . ?
O20 C21 C22B 104.4(19) . . ?
C22A C21 C22B 28.8(16) . . ?
C22B C22A C21 74.2(42) . . ?
C22B C22A C23 62.7(35) . . ?
C21 C22A C23 100.9(22) . . ?
C22A C22B C23 89.3(44) . . ?
C22A C22B C21 77.1(52) . . ?
C23 C22B C21 110.8(21) . . ?
C22B C23 C24 105.7(14) . . ?
C22B C23 C22A 27.9(22) . . ?
C24 C23 C22A 104.2(9) . . ?
O20 C24 C23 106.6(6) . . ?
C34 O30 C31 105.0(6) . . ?
C34 O30 Cr3 119.1(5) . . ?
C31 O30 Cr3 122.3(5) . . ?
O30 C31 C32 104.0(9) . . ?
C33 C32 C31 106.8(9) . . ?
C32 C33 C34 105.3(10) . . ?
O30 C34 C33 106.3(9) . . ?
C44 O40 C41 108.8(6) . . ?
C44 O40 Cr2 121.2(4) . . ?
C41 O40 Cr2 118.5(5) . . ?
C42 C41 O40 104.6(7) . . ?
C41 C42 C43 103.4(7) . . ?
C42 C43 C44 104.2(7) . . ?
O40 C44 C43 105.6(6) . . ?

loop_
_geom_bond_atom_site_label_1
_geom_bond_atom_site_label_2
_geom_bond_distance
_geom_bond_site_symmetry_2
_geom_bond_publ_flag
Cr1 O4 1.960(4) . y
Cr1 O20 2.042(5) . y
Cr1 Cl8 2.446(2) . y
Cr1 Cl3 2.478(2) . y
Cr1 Cl6 2.509(2) . y
Cr2 O4 1.946(4) . y
Cr2 O40 2.044(5) . y
Cr2 Cl7 2.443(2) . y
Cr2 Cl2 2.494(2) . y
Cr2 Cl8 2.515(2) . y
Cr3 O4 1.966(4) . y
Cr3 O30 2.055(5) . y
Cr3 Cl6 2.460(2) . y
Cr3 Cl5 2.462(2) . y
Cr3 Cl7 2.482(2) . y
Cr4 O4 1.965(4) . y
Cr4 O10 2.041(4) . y
Cr4 Cl2 2.460(2) . y
Cr4 Cl5 2.486(2) . y
Cr4 Cl3 2.489(2) . y
O10 C11A 1.36(2) . ?
O10 C11B 1.47(2) . ?
O10 C14A 1.51(2) . ?
O10 C14B 1.53(2) . ?
C11A C12 1.56(2) . ?
C11B C12 1.50(2) . ?
C12 C13 1.534(11) . ?
C13 C14B 1.49(2) . ?
C13 C14A 1.51(2) . ?
O20 C24 1.439(9) . ?
O20 C21 1.454(9) . ?
C21 C22A 1.50(3) . ?
C21 C22B 1.48(4) . ?
C22A C23 1.59(3) . ?
C22B C23 1.41(4) . ?
C23 C24 1.516(11) . ?
O30 C34 1.424(10) . ?
O30 C31 1.449(10) . ?
C31 C32 1.50(2) . ?
C32 C33 1.45(2) . ?
C33 C34 1.46(2) . ?
O40 C44 1.437(9) . ?
O40 C41 1.483(9) . ?
C41 C42 1.476(12) . ?
C42 C43 1.485(14) . ?
C43 C44 1.499(12) . ?
